data_1529392
loop_
_publ_author_name
'Takagi, K.'
'Kato, R.'
'Yamamoto, S.'
'Masu, H.'

_publ_section_title
;
 Amide-bridged ladder poly(p-phenylene): synthesis by direct arylation and
 \p-stacked assembly
;
_journal_issue 38
_journal_name_full 'Polym. Chem.'
_journal_page_first 6792
_journal_paper_doi 10.1039/C5PY01154J
_journal_volume 6
_journal_year 2015
_chemical_formula_sum 'C32 H36 N2 O2'
_chemical_formula_weight 480.63
_chemical_name_common LadderA
_space_group_crystal_system orthorhombic
_space_group_IT_number 33
_space_group_name_Hall 'P 2c -2n'
_space_group_name_H-M_alt 'P n a 21'
_symmetry_space_group_name_Hall 'P 2c -2n'
_symmetry_space_group_name_H-M 'P n a 21'
_atom_sites_solution_hydrogens geom
_audit_update_record
;
2015-07-23 deposited with the CCDC.
2015-08-10 downloaded from the CCDC.
;
_cell_angle_alpha 90
_cell_angle_beta 90
_cell_angle_gamma 90
_cell_formula_units_Z 4
_cell_length_a 30.3531(10)
_cell_length_b 5.0918(2)
_cell_length_c 16.0639(5)
_cell_measurement_reflns_used 3042
_cell_measurement_temperature 173
_cell_measurement_theta_max 68.2001
_cell_measurement_theta_min 4.0072
_cell_volume 2482.71(15)
_computing_cell_refinement 'SAINT V8.34A (Bruker AXS Inc., 2013)'
_computing_data_collection 'APEX2 (Bruker AXS, 2006)'
_computing_data_reduction 'SAINT V8.34A (Bruker AXS Inc., 2013)'
_computing_molecular_graphics 'XSHEL (Bruker AXS,2002)'
_computing_publication_material 'XCIF (Bruker AXS, 2001)'
_computing_structure_refinement 'SHELXL-2013 (Sheldrick, 2013)'
_computing_structure_solution 'SHELXS-97 (Sheldrick, 1997)'
_diffrn_ambient_temperature 173
_diffrn_detector_area_resol_mean 8.3333
_diffrn_measured_fraction_theta_full 0.995
_diffrn_measured_fraction_theta_max 0.994
_diffrn_measurement_device_type 'Bruker APEXII Ultra CCD area detector'
_diffrn_measurement_method 'Phi and Omega scans'
_diffrn_radiation_monochromator 'Bruker Helios multilayer confocal mirror'
_diffrn_radiation_type CuK\a
_diffrn_radiation_wavelength 1.54178
_diffrn_reflns_av_R_equivalents 0.0365
_diffrn_reflns_av_unetI/netI 0.0432
_diffrn_reflns_limit_h_max 36
_diffrn_reflns_limit_h_min -33
_diffrn_reflns_limit_k_max 3
_diffrn_reflns_limit_k_min -6
_diffrn_reflns_limit_l_max 19
_diffrn_reflns_limit_l_min -12
_diffrn_reflns_number 9251
_diffrn_reflns_theta_full 67.679
_diffrn_reflns_theta_max 68.281
_diffrn_reflns_theta_min 2.912
_diffrn_source 'Bruker TXS fine-focus rotating anode'
_exptl_absorpt_coefficient_mu 0.621
_exptl_absorpt_correction_T_max 0.99
_exptl_absorpt_correction_T_min 0.80
_exptl_absorpt_correction_type empirical
_exptl_absorpt_process_details 'SADABS (Sheldrick 1996)'
_exptl_crystal_colour colourless
_exptl_crystal_density_diffrn 1.286
_exptl_crystal_density_method 'not measured'
_exptl_crystal_description needle
_exptl_crystal_F_000 1032
_exptl_crystal_recrystallization_method 'Re-crystallisation from solvent: '
_exptl_crystal_size_max 0.400
_exptl_crystal_size_mid 0.020
_exptl_crystal_size_min 0.020
_refine_diff_density_max 0.762
_refine_diff_density_min -0.312
_refine_ls_abs_structure_details
;
Flack x determined using 850 quotients [(I+)-(I-)]/[(I+)+(I-)]
(Parsons, Flack and Wagner, Acta Cryst. B69 (2013) 249-259).
;
_refine_ls_abs_structure_Flack 0.5(4)
_refine_ls_extinction_method none
_refine_ls_goodness_of_fit_ref 1.054
_refine_ls_hydrogen_treatment constr
_refine_ls_matrix_type full
_refine_ls_number_parameters 327
_refine_ls_number_reflns 3546
_refine_ls_number_restraints 1
_refine_ls_restrained_S_all 1.054
_refine_ls_R_factor_all 0.0862
_refine_ls_R_factor_gt 0.0706
_refine_ls_shift/su_max 0.000
_refine_ls_shift/su_mean 0.000
_refine_ls_structure_factor_coef Fsqd
_refine_ls_weighting_details 'w=1/[\s^2^(Fo^2^)+(0.1325P)^2^+0.9888P] where P=(Fo^2^+2Fc^2^)/3'
_refine_ls_weighting_scheme calc
_refine_ls_wR_factor_gt 0.1849
_refine_ls_wR_factor_ref 0.1994
_reflns_number_gt 2820
_reflns_number_total 3546
_reflns_threshold_expression 'I > 2\s(I)'
_cod_data_source_file c5py01154j2.cif
_cod_data_source_block u150224mas1
_cod_depositor_comments 'Adding full bibliography for 1529392.cif.'
_cod_database_code 1529392

loop_
_space_group_symop_operation_xyz
'x, y, z'
'-x, -y, z+1/2'
'x+1/2, -y+1/2, z'
'-x+1/2, y+1/2, z+1/2'

loop_
_atom_site_type_symbol
_atom_site_label
_atom_site_fract_x
_atom_site_fract_y
_atom_site_fract_z
_atom_site_U_iso_or_equiv
_atom_site_adp_type
_atom_site_calc_flag
_atom_site_refinement_flags_adp
_atom_site_refinement_flags_posn
_atom_site_occupancy
C C1 0.10422(17) 1.0167(11) 0.5264(4) 0.0272(12) Uani d . . 1
C C2 0.15167(18) 1.0545(11) 0.5103(4) 0.0266(12) Uani d . . 1
C C3 0.1735(2) 1.2484(11) 0.5565(5) 0.0294(16) Uani d . . 1
H H3 0.1573 1.3614 0.5922 0.035 Uiso calc U R 1
C C4 0.2184(2) 1.2745(12) 0.5500(5) 0.0341(17) Uani d . . 1
H H4 0.2332 1.4071 0.5807 0.041 Uiso calc U R 1
C C5 0.2422(2) 1.1078(13) 0.4985(4) 0.0361(15) Uani d . . 1
H H5 0.2734 1.1226 0.4957 0.043 Uiso calc U R 1
C C6 0.22086(18) 0.9212(13) 0.4516(4) 0.0305(13) Uani d . . 1
H H6 0.2373 0.8098 0.4158 0.037 Uiso calc U R 1
C C7 0.17491(18) 0.8942(12) 0.4563(4) 0.0262(13) Uani d . . 1
C C8 0.15050(18) 0.7051(11) 0.4060(4) 0.0213(12) Uani d . . 1
C C9 0.16991(16) 0.5590(12) 0.3428(4) 0.0261(12) Uani d . . 1
H H9 0.2002 0.5856 0.3309 0.031 Uiso calc U R 1
C C10 0.14654(17) 0.3746(10) 0.2961(4) 0.0236(12) Uani d . . 1
C C11 0.14812(19) 0.0181(11) 0.1938(4) 0.0273(13) Uani d . . 1
C C12 0.10048(18) -0.0202(11) 0.2092(4) 0.0272(12) Uani d . . 1
C C13 0.0786(2) -0.2147(13) 0.1631(6) 0.0332(16) Uani d . . 1
H H13 0.095 -0.3292 0.1281 0.04 Uiso calc U R 1
C C14 0.0335(2) -0.2402(11) 0.1683(5) 0.0303(16) Uani d . . 1
H H14 0.0185 -0.3693 0.1363 0.036 Uiso calc U R 1
C C15 0.01001(19) -0.0741(12) 0.2213(4) 0.0333(14) Uani d . . 1
H H15 -0.0211 -0.0902 0.2249 0.04 Uiso calc U R 1
C C16 0.03138(18) 0.1137(12) 0.2688(4) 0.0306(14) Uani d . . 1
H H16 0.0148 0.2246 0.3046 0.037 Uiso calc U R 1
C C17 0.07734(18) 0.1419(11) 0.2645(4) 0.0260(13) Uani d . . 1
C C18 0.10188(17) 0.3338(11) 0.3140(4) 0.0239(12) Uani d . . 1
C C19 0.08241(15) 0.4742(12) 0.3779(4) 0.0241(12) Uani d . . 1
H H19 0.0524 0.442 0.391 0.029 Uiso calc U R 1
C C20 0.10563(17) 0.6619(11) 0.4237(4) 0.0222(11) Uani d . . 1
C C21 0.04076(18) 0.7303(11) 0.5181(4) 0.0234(13) Uani d . . 1
H H21A 0.0382 0.781 0.5774 0.028 Uiso calc U R 1
H H21B 0.0376 0.537 0.5149 0.028 Uiso calc U R 1
C C22 0.00328(18) 0.8545(12) 0.4707(4) 0.0299(13) Uani d . . 1
H H22A 0.0075 0.8236 0.4104 0.036 Uiso calc U R 1
H H22B 0.0035 1.0465 0.4803 0.036 Uiso calc U R 1
C C23 -0.04117(19) 0.7429(11) 0.4975(5) 0.0282(16) Uani d . . 1
H H23A -0.0422 0.5542 0.4827 0.034 Uiso calc U R 1
H H23B -0.0437 0.7564 0.5588 0.034 Uiso calc U R 1
C C24 -0.08007(18) 0.8801(13) 0.4583(5) 0.0337(14) Uani d . . 1
H H24A -0.0765 0.8781 0.397 0.04 Uiso calc U R 1
H H24B -0.0804 1.0657 0.4765 0.04 Uiso calc U R 1
C C25 -0.12415(19) 0.7526(12) 0.4808(5) 0.0323(17) Uani d . . 1
H H25A -0.1248 0.5714 0.4586 0.039 Uiso calc U R 1
H H25B -0.1267 0.742 0.5422 0.039 Uiso calc U R 1
C C26 -0.16293(19) 0.9038(17) 0.4467(5) 0.0488(19) Uani d . . 1
H H26A -0.1611 1.0873 0.4648 0.073 Uiso calc U R 1
H H26B -0.1904 0.8261 0.4675 0.073 Uiso calc U R 1
H H26C -0.1626 0.8962 0.3858 0.073 Uiso calc U R 1
C C27 0.21151(19) 0.3043(13) 0.2027(5) 0.0305(15) Uani d . . 1
H H27A 0.2149 0.4975 0.2057 0.037 Uiso calc U R 1
H H27B 0.214 0.253 0.1434 0.037 Uiso calc U R 1
C C28 0.24912(18) 0.1778(13) 0.2506(4) 0.0310(14) Uani d . . 1
H H28A 0.2455 0.2161 0.3107 0.037 Uiso calc U R 1
H H28B 0.2477 -0.0151 0.2433 0.037 Uiso calc U R 1
C C29 0.29379(18) 0.2745(12) 0.2224(5) 0.0272(15) Uani d . . 1
H H29A 0.2967 0.4621 0.2377 0.033 Uiso calc U R 1
H H29B 0.2953 0.2622 0.161 0.033 Uiso calc U R 1
C C30 0.33252(17) 0.1238(12) 0.2595(4) 0.0298(13) Uani d . . 1
H H30A 0.3313 0.1372 0.3209 0.036 Uiso calc U R 1
H H30B 0.3297 -0.0641 0.2445 0.036 Uiso calc U R 1
C C31 0.37689(19) 0.2239(14) 0.2297(6) 0.0381(19) Uani d . . 1
H H31A 0.3776 0.2183 0.1681 0.046 Uiso calc U R 1
H H31B 0.3803 0.4095 0.2469 0.046 Uiso calc U R 1
C C32 0.41529(18) 0.0660(16) 0.2635(5) 0.0475(18) Uani d . . 1
H H32A 0.4157 0.0785 0.3243 0.071 Uiso calc U R 1
H H32B 0.4429 0.1357 0.2409 0.071 Uiso calc U R 1
H H32C 0.412 -0.1183 0.247 0.071 Uiso calc U R 1
N N1 0.08491(16) 0.8010(11) 0.4886(4) 0.0272(13) Uani d . . 1
N N2 0.16721(15) 0.2358(9) 0.2320(4) 0.0226(12) Uani d . . 1
O O1 0.08323(13) 1.1537(8) 0.5756(3) 0.0348(10) Uani d . . 1
O O2 0.16952(14) -0.1208(8) 0.1455(3) 0.0363(11) Uani d . . 1

loop_
_atom_site_aniso_label
_atom_site_aniso_U_11
_atom_site_aniso_U_22
_atom_site_aniso_U_33
_atom_site_aniso_U_12
_atom_site_aniso_U_13
_atom_site_aniso_U_23
C1 0.030(3) 0.026(3) 0.026(3) 0.004(2) 0.000(2) -0.004(2)
C2 0.033(3) 0.024(3) 0.023(3) 0.001(2) -0.005(3) -0.004(2)
C3 0.041(4) 0.027(3) 0.020(4) -0.002(2) -0.001(3) -0.004(2)
C4 0.040(4) 0.030(3) 0.032(4) -0.009(3) -0.008(4) 0.000(3)
C5 0.029(3) 0.039(3) 0.040(4) -0.012(3) -0.006(3) 0.004(3)
C6 0.026(3) 0.034(3) 0.031(3) -0.001(2) 0.000(3) 0.003(3)
C7 0.027(3) 0.028(3) 0.023(3) -0.004(2) -0.004(3) 0.004(2)
C8 0.022(3) 0.025(3) 0.018(3) 0.002(2) -0.002(2) 0.003(2)
C9 0.017(2) 0.032(3) 0.029(3) 0.001(2) 0.001(2) 0.004(3)
C10 0.025(3) 0.023(3) 0.023(3) 0.002(2) 0.000(2) 0.003(2)
C11 0.031(3) 0.026(3) 0.025(3) 0.006(2) -0.002(2) 0.002(2)
C12 0.033(3) 0.024(3) 0.025(3) 0.001(2) -0.002(3) 0.006(2)
C13 0.035(4) 0.026(3) 0.038(5) 0.004(2) -0.003(4) -0.002(3)
C14 0.038(3) 0.027(3) 0.027(4) -0.005(2) -0.006(3) -0.001(2)
C15 0.033(3) 0.033(3) 0.034(4) -0.008(2) -0.006(3) 0.003(3)
C16 0.029(3) 0.032(3) 0.030(3) 0.000(2) 0.000(3) 0.001(3)
C17 0.032(3) 0.022(3) 0.023(3) 0.000(2) -0.003(3) 0.005(2)
C18 0.023(3) 0.022(3) 0.027(3) 0.003(2) -0.003(3) 0.003(2)
C19 0.018(2) 0.029(3) 0.026(3) 0.001(2) -0.001(2) 0.001(2)
C20 0.021(2) 0.022(3) 0.024(3) 0.004(2) 0.000(2) 0.001(2)
C21 0.020(3) 0.035(3) 0.016(3) 0.002(2) 0.006(3) -0.001(2)
C22 0.028(3) 0.026(3) 0.036(4) 0.000(2) 0.001(3) 0.003(3)
C23 0.026(3) 0.028(3) 0.031(4) 0.005(2) 0.004(3) 0.002(2)
C24 0.029(3) 0.035(3) 0.037(4) 0.003(2) -0.001(3) 0.002(3)
C25 0.028(4) 0.039(4) 0.030(4) 0.000(2) -0.003(3) -0.001(3)
C26 0.028(3) 0.057(5) 0.061(5) 0.001(3) -0.003(3) 0.009(4)
C27 0.026(3) 0.031(3) 0.035(4) 0.007(2) 0.005(3) 0.004(3)
C28 0.022(3) 0.041(3) 0.030(3) 0.005(2) 0.005(3) 0.003(3)
C29 0.024(3) 0.027(3) 0.030(4) 0.000(2) -0.003(3) 0.000(2)
C30 0.027(3) 0.026(3) 0.036(3) -0.002(2) 0.000(3) 0.001(3)
C31 0.022(3) 0.043(4) 0.049(5) -0.005(2) 0.004(3) 0.004(3)
C32 0.028(3) 0.054(4) 0.061(5) 0.001(3) -0.004(3) 0.005(4)
N1 0.023(3) 0.030(2) 0.028(3) 0.0022(19) 0.001(2) -0.003(2)
N2 0.021(2) 0.028(3) 0.019(3) -0.0009(17) 0.004(2) -0.0007(19)
O1 0.035(2) 0.033(2) 0.036(3) 0.0054(18) 0.002(2) -0.008(2)
O2 0.040(2) 0.033(2) 0.036(3) 0.0088(19) 0.004(2) -0.005(2)

loop_
_atom_type_symbol
_atom_type_description
_atom_type_scat_dispersion_real
_atom_type_scat_dispersion_imag
_atom_type_scat_source
C C 0.0181 0.0091 'International Tables Vol C Tables 4.2.6.8 and 6.1.1.4'
H H 0.0000 0.0000 'International Tables Vol C Tables 4.2.6.8 and 6.1.1.4'
N N 0.0311 0.0180 'International Tables Vol C Tables 4.2.6.8 and 6.1.1.4'
O O 0.0492 0.0322 'International Tables Vol C Tables 4.2.6.8 and 6.1.1.4'

loop_
_geom_angle_atom_site_label_1
_geom_angle_atom_site_label_2
_geom_angle_atom_site_label_3
_geom_angle
O1 C1 N1 120.7(5)
O1 C1 C2 122.9(5)
N1 C1 C2 116.1(5)
C7 C2 C3 120.4(5)
C7 C2 C1 122.0(5)
C3 C2 C1 117.4(6)
C4 C3 C2 119.8(6)
C4 C3 H3 120.1
C2 C3 H3 120.1
C3 C4 C5 120.3(6)
C3 C4 H4 119.9
C5 C4 H4 119.9
C6 C5 C4 120.1(6)
C6 C5 H5 119.9
C4 C5 H5 119.9
C5 C6 C7 120.5(6)
C5 C6 H6 119.8
C7 C6 H6 119.8
C2 C7 C6 118.8(5)
C2 C7 C8 118.5(5)
C6 C7 C8 122.6(5)
C9 C8 C20 118.3(5)
C9 C8 C7 122.9(5)
C20 C8 C7 118.8(5)
C8 C9 C10 122.5(5)
C8 C9 H9 118.8
C10 C9 H9 118.8
C9 C10 N2 120.5(5)
C9 C10 C18 118.8(5)
N2 C10 C18 120.7(5)
O2 C11 N2 120.9(5)
O2 C11 C12 122.9(5)
N2 C11 C12 116.0(5)
C17 C12 C13 120.8(5)
C17 C12 C11 121.2(5)
C13 C12 C11 117.9(5)
C14 C13 C12 120.3(7)
C14 C13 H13 119.9
C12 C13 H13 119.9
C13 C14 C15 119.2(7)
C13 C14 H14 120.4
C15 C14 H14 120.4
C16 C15 C14 121.0(6)
C16 C15 H15 119.5
C14 C15 H15 119.5
C15 C16 C17 120.6(6)
C15 C16 H16 119.7
C17 C16 H16 119.7
C12 C17 C16 118.0(5)
C12 C17 C18 118.8(5)
C16 C17 C18 123.2(5)
C19 C18 C10 119.2(5)
C19 C18 C17 122.1(5)
C10 C18 C17 118.7(5)
C18 C19 C20 122.0(5)
C18 C19 H19 119.0
C20 C19 H19 119.0
C19 C20 N1 120.6(5)
C19 C20 C8 119.2(5)
N1 C20 C8 120.2(5)
N1 C21 C22 115.1(5)
N1 C21 H21A 108.5
C22 C21 H21A 108.5
N1 C21 H21B 108.5
C22 C21 H21B 108.5
H21A C21 H21B 107.5
C21 C22 C23 111.7(5)
C21 C22 H22A 109.3
C23 C22 H22A 109.3
C21 C22 H22B 109.3
C23 C22 H22B 109.3
H22A C22 H22B 108.0
C24 C23 C22 113.7(6)
C24 C23 H23A 108.8
C22 C23 H23A 108.8
C24 C23 H23B 108.8
C22 C23 H23B 108.8
H23A C23 H23B 107.7
C23 C24 C25 112.9(6)
C23 C24 H24A 109.0
C25 C24 H24A 109.0
C23 C24 H24B 109.0
C25 C24 H24B 109.0
H24A C24 H24B 107.8
C26 C25 C24 112.3(6)
C26 C25 H25A 109.1
C24 C25 H25A 109.1
C26 C25 H25B 109.1
C24 C25 H25B 109.1
H25A C25 H25B 107.9
C25 C26 H26A 109.5
C25 C26 H26B 109.5
H26A C26 H26B 109.5
C25 C26 H26C 109.5
H26A C26 H26C 109.5
H26B C26 H26C 109.5
N2 C27 C28 115.1(5)
N2 C27 H27A 108.5
C28 C27 H27A 108.5
N2 C27 H27B 108.5
C28 C27 H27B 108.5
H27A C27 H27B 107.5
C29 C28 C27 112.6(5)
C29 C28 H28A 109.1
C27 C28 H28A 109.1
C29 C28 H28B 109.1
C27 C28 H28B 109.1
H28A C28 H28B 107.8
C28 C29 C30 114.3(5)
C28 C29 H29A 108.7
C30 C29 H29A 108.7
C28 C29 H29B 108.7
C30 C29 H29B 108.7
H29A C29 H29B 107.6
C31 C30 C29 113.1(6)
C31 C30 H30A 109.0
C29 C30 H30A 109.0
C31 C30 H30B 109.0
C29 C30 H30B 109.0
H30A C30 H30B 107.8
C32 C31 C30 113.0(6)
C32 C31 H31A 109.0
C30 C31 H31A 109.0
C32 C31 H31B 109.0
C30 C31 H31B 109.0
H31A C31 H31B 107.8
C31 C32 H32A 109.5
C31 C32 H32B 109.5
H32A C32 H32B 109.5
C31 C32 H32C 109.5
H32A C32 H32C 109.5
H32B C32 H32C 109.5
C1 N1 C20 122.3(5)
C1 N1 C21 116.1(5)
C20 N1 C21 121.6(5)
C11 N2 C10 122.7(5)
C11 N2 C27 115.4(5)
C10 N2 C27 121.9(5)

loop_
_geom_bond_atom_site_label_1
_geom_bond_atom_site_label_2
_geom_bond_distance
C1 O1 1.231(7)
C1 N1 1.385(8)
C1 C2 1.476(8)
C2 C7 1.384(8)
C2 C3 1.401(8)
C3 C4 1.372(10)
C3 H3 0.95
C4 C5 1.388(10)
C4 H4 0.95
C5 C6 1.375(9)
C5 H5 0.95
C6 C7 1.403(8)
C6 H6 0.95
C7 C8 1.459(8)
C8 C9 1.390(8)
C8 C20 1.409(8)
C9 C10 1.395(8)
C9 H9 0.95
C10 N2 1.398(8)
C10 C18 1.401(8)
C11 O2 1.235(7)
C11 N2 1.393(8)
C11 C12 1.480(8)
C12 C17 1.402(8)
C12 C13 1.404(9)
C13 C14 1.379(10)
C13 H13 0.95
C14 C15 1.395(10)
C14 H14 0.95
C15 C16 1.385(8)
C15 H15 0.95
C16 C17 1.404(8)
C16 H16 0.95
C17 C18 1.463(8)
C18 C19 1.384(8)
C19 C20 1.397(8)
C19 H19 0.95
C20 N1 1.408(8)
C21 N1 1.466(8)
C21 C22 1.507(8)
C21 H21A 0.99
C21 H21B 0.99
C22 C23 1.526(8)
C22 H22A 0.99
C22 H22B 0.99
C23 C24 1.510(8)
C23 H23A 0.99
C23 H23B 0.99
C24 C25 1.531(8)
C24 H24A 0.99
C24 H24B 0.99
C25 C26 1.509(9)
C25 H25A 0.99
C25 H25B 0.99
C26 H26A 0.98
C26 H26B 0.98
C26 H26C 0.98
C27 N2 1.467(7)
C27 C28 1.520(8)
C27 H27A 0.99
C27 H27B 0.99
C28 C29 1.512(8)
C28 H28A 0.99
C28 H28B 0.99
C29 C30 1.525(8)
C29 H29A 0.99
C29 H29B 0.99
C30 C31 1.517(8)
C30 H30A 0.99
C30 H30B 0.99
C31 C32 1.517(9)
C31 H31A 0.99
C31 H31B 0.99
C32 H32A 0.98
C32 H32B 0.98
C32 H32C 0.98

loop_
_geom_torsion_atom_site_label_1
_geom_torsion_atom_site_label_2
_geom_torsion_atom_site_label_3
_geom_torsion_atom_site_label_4
_geom_torsion
O1 C1 C2 C7 178.4(6)
N1 C1 C2 C7 4.1(8)
O1 C1 C2 C3 2.9(9)
N1 C1 C2 C3 -171.4(6)
C7 C2 C3 C4 -1.9(10)
C1 C2 C3 C4 173.7(6)
C2 C3 C4 C5 -0.7(11)
C3 C4 C5 C6 2.2(11)
C4 C5 C6 C7 -1.1(10)
C3 C2 C7 C6 3.0(9)
C1 C2 C7 C6 -172.4(5)
C3 C2 C7 C8 -176.6(6)
C1 C2 C7 C8 8.1(8)
C5 C6 C7 C2 -1.4(9)
C5 C6 C7 C8 178.0(6)
C2 C7 C8 C9 171.7(6)
C6 C7 C8 C9 -7.8(9)
C2 C7 C8 C20 -10.3(8)
C6 C7 C8 C20 170.2(5)
C20 C8 C9 C10 0.7(8)
C7 C8 C9 C10 178.6(5)
C8 C9 C10 N2 178.7(5)
C8 C9 C10 C18 -0.5(8)
O2 C11 C12 C17 -180.0(5)
N2 C11 C12 C17 -5.1(8)
O2 C11 C12 C13 -3.5(9)
N2 C11 C12 C13 171.4(6)
C17 C12 C13 C14 3.4(10)
C11 C12 C13 C14 -173.1(7)
C12 C13 C14 C15 -1.3(11)
C13 C14 C15 C16 -0.4(11)
C14 C15 C16 C17 0.2(10)
C13 C12 C17 C16 -3.6(9)
C11 C12 C17 C16 172.8(5)
C13 C12 C17 C18 177.3(6)
C11 C12 C17 C18 -6.3(8)
C15 C16 C17 C12 1.8(9)
C15 C16 C17 C18 -179.1(6)
C9 C10 C18 C19 -0.9(8)
N2 C10 C18 C19 179.9(5)
C9 C10 C18 C17 179.5(5)
N2 C10 C18 C17 0.4(8)
C12 C17 C18 C19 -170.8(6)
C16 C17 C18 C19 10.1(9)
C12 C17 C18 C10 8.8(8)
C16 C17 C18 C10 -170.3(6)
C10 C18 C19 C20 2.0(8)
C17 C18 C19 C20 -178.4(5)
C18 C19 C20 N1 -179.8(5)
C18 C19 C20 C8 -1.7(8)
C9 C8 C20 C19 0.4(8)
C7 C8 C20 C19 -177.7(5)
C9 C8 C20 N1 178.4(5)
C7 C8 C20 N1 0.4(8)
N1 C21 C22 C23 172.3(5)
C21 C22 C23 C24 174.1(6)
C22 C23 C24 C25 175.8(6)
C23 C24 C25 C26 175.5(6)
N2 C27 C28 C29 -174.9(6)
C27 C28 C29 C30 -171.3(6)
C28 C29 C30 C31 179.6(6)
C29 C30 C31 C32 -177.4(6)
O1 C1 N1 C20 171.0(6)
C2 C1 N1 C20 -14.7(8)
O1 C1 N1 C21 -7.0(9)
C2 C1 N1 C21 167.4(5)
C19 C20 N1 C1 -169.3(6)
C8 C20 N1 C1 12.7(9)
C19 C20 N1 C21 8.6(9)
C8 C20 N1 C21 -169.5(5)
C22 C21 N1 C1 91.5(7)
C22 C21 N1 C20 -86.5(7)
O2 C11 N2 C10 -170.2(5)
C12 C11 N2 C10 14.9(8)
O2 C11 N2 C27 7.5(8)
C12 C11 N2 C27 -167.5(5)
C9 C10 N2 C11 168.0(5)
C18 C10 N2 C11 -12.8(9)
C9 C10 N2 C27 -9.5(8)
C18 C10 N2 C27 169.7(5)
C28 C27 N2 C11 -91.1(7)
C28 C27 N2 C10 86.6(7)
